data_1565242
loop_
_publ_author_name
'Hu, Shu-Peng'
'Zhang, Li'
'Wu, Yu'
'Feng, Jian-Shen'
'Wu, Sheng'
'Xie, Bin'
'Zou, Li-Ke'

_publ_section_title
;
 [FeFe]-hydrogenase active site mimics containing pyridyl-functionalized
 phosphine ligands: Synthesis, characterization and electrochemical
 investigation
;
_journal_name_full 'Inorganica Chimica Acta'
_journal_page_first 119435
_journal_paper_doi 10.1016/j.ica.2020.119435
_journal_volume 504
_journal_year 2020
_chemical_formula_moiety 'C26 H22 Fe2 N O5 P S2'
_chemical_formula_sum 'C26 H22 Fe2 N O5 P S2'
_chemical_formula_weight 635.23
_space_group_crystal_system monoclinic
_space_group_IT_number 14
_space_group_name_Hall '-P 2ybc'
_space_group_name_H-M_alt 'P 1 21/c 1'
_atom_sites_solution_hydrogens geom
_atom_sites_solution_primary direct
_atom_sites_solution_secondary difmap
_audit_creation_method SHELXL-2017/1
_cell_angle_alpha 90
_cell_angle_beta 115.7170(10)
_cell_angle_gamma 90
_cell_formula_units_Z 4
_cell_length_a 16.6214(10)
_cell_length_b 9.9836(6)
_cell_length_c 17.6204(11)
_cell_measurement_reflns_used 6648
_cell_measurement_temperature 100(2)
_cell_measurement_theta_max 27.5207
_cell_measurement_theta_min 2.4099
_cell_volume 2634.3(3)
_computing_data_collection 'SAINT V8.38A (?, 2016)'
_computing_data_reduction 'SAINT V8.38A (?, 2016)'
_computing_structure_refinement 'SHELXL-2017/1 (Sheldrick, 2017)'
_computing_structure_solution 'SHELXS-97 (Sheldrick, 1990)'
_diffrn_ambient_temperature 100(2)
_diffrn_measured_fraction_theta_full 0.998
_diffrn_measured_fraction_theta_max 0.998
_diffrn_measurement_device_type 'CCD area detector'
_diffrn_measurement_method 'phi and omega scans'
_diffrn_radiation_type MoK\a
_diffrn_radiation_wavelength 0.71073
_diffrn_reflns_av_R_equivalents 0.0215
_diffrn_reflns_av_unetI/netI 0.0249
_diffrn_reflns_Laue_measured_fraction_full 0.998
_diffrn_reflns_Laue_measured_fraction_max 0.998
_diffrn_reflns_limit_h_max 19
_diffrn_reflns_limit_h_min -19
_diffrn_reflns_limit_k_max 11
_diffrn_reflns_limit_k_min -11
_diffrn_reflns_limit_l_max 20
_diffrn_reflns_limit_l_min -11
_diffrn_reflns_number 13053
_diffrn_reflns_point_group_measured_fraction_full 0.998
_diffrn_reflns_point_group_measured_fraction_max 0.998
_diffrn_reflns_theta_full 25.007
_diffrn_reflns_theta_max 25.007
_diffrn_reflns_theta_min 2.479
_diffrn_source 'fine-focus sealed tube'
_exptl_absorpt_coefficient_mu 1.359
_exptl_absorpt_correction_T_max 0.8119
_exptl_absorpt_correction_T_min 0.7823
_exptl_absorpt_correction_type multi-scan
_exptl_absorpt_process_details 'SADABS; Bruker, 2000'
_exptl_crystal_colour red
_exptl_crystal_density_diffrn 1.602
_exptl_crystal_density_method 'not measured'
_exptl_crystal_description block
_exptl_crystal_F_000 1296
_exptl_crystal_size_max 0.190
_exptl_crystal_size_mid 0.170
_exptl_crystal_size_min 0.160
_refine_diff_density_max 0.369
_refine_diff_density_min -0.212
_refine_diff_density_rms 0.052
_refine_ls_extinction_coef .
_refine_ls_extinction_method none
_refine_ls_goodness_of_fit_ref 1.023
_refine_ls_hydrogen_treatment constr
_refine_ls_matrix_type full
_refine_ls_number_parameters 334
_refine_ls_number_reflns 4628
_refine_ls_number_restraints 0
_refine_ls_restrained_S_all 1.023
_refine_ls_R_factor_all 0.0269
_refine_ls_R_factor_gt 0.0222
_refine_ls_shift/su_max 0.002
_refine_ls_shift/su_mean 0.000
_refine_ls_structure_factor_coef Fsqd
_refine_ls_weighting_details 'w=1/[\s^2^(Fo^2^)+(0.0248P)^2^+1.3663P] where P=(Fo^2^+2Fc^2^)/3'
_refine_ls_weighting_scheme calc
_refine_ls_wR_factor_gt 0.0522
_refine_ls_wR_factor_ref 0.0546
_reflns_Friedel_coverage 0.000
_reflns_Friedel_fraction_full .
_reflns_Friedel_fraction_max .
_reflns_number_gt 4118
_reflns_number_total 4628
_reflns_threshold_expression 'I > 2\s(I)'
_cod_data_source_file complex3-revision.cif
_cod_data_source_block ww
_cod_original_sg_symbol_H-M 'P 21/c'
_cod_database_code 1565242
_shelx_shelxl_version_number 2017/1
_shelx_space_group_comment
;
The symmetry employed for this shelxl refinement is uniquely defined
by the following loop, which should always be used as a source of
symmetry information in preference to the above space-group names.
They are only intended as comments.
;
_shelx_estimated_absorpt_t_min 0.782
_shelx_estimated_absorpt_t_max 0.812

loop_
_space_group_symop_operation_xyz
'x, y, z'
'-x, y+1/2, -z+1/2'
'-x, -y, -z'
'x, -y-1/2, z-1/2'

loop_
_atom_site_label
_atom_site_type_symbol
_atom_site_fract_x
_atom_site_fract_y
_atom_site_fract_z
_atom_site_U_iso_or_equiv
_atom_site_adp_type
_atom_site_occupancy
_atom_site_site_symmetry_order
_atom_site_calc_flag
_atom_site_refinement_flags_posn
_atom_site_refinement_flags_adp
_atom_site_refinement_flags_occupancy
_atom_site_disorder_assembly
_atom_site_disorder_group
Fe1 Fe 0.43391(2) 0.58521(3) 1.15901(2) 0.01213(7) Uani 1 1 d . . . . .
Fe2 Fe 0.28403(2) 0.68129(2) 1.06547(2) 0.01016(7) Uani 1 1 d . . . . .
P1 P 0.19173(3) 0.78187(5) 0.94710(3) 0.01033(10) Uani 1 1 d . . . . .
S1 S 0.41085(3) 0.80550(4) 1.12298(3) 0.01307(10) Uani 1 1 d . . . . .
S2 S 0.36228(3) 0.54940(5) 1.01705(3) 0.01249(10) Uani 1 1 d . . . . .
O1 O 0.43370(10) 0.66114(16) 1.31920(9) 0.0303(4) Uani 1 1 d . . . . .
O2 O 0.62902(9) 0.55371(15) 1.22269(9) 0.0258(3) Uani 1 1 d . . . . .
O3 O 0.38370(10) 0.30860(15) 1.17472(10) 0.0314(4) Uani 1 1 d . . . . .
O4 O 0.17655(10) 0.44950(14) 1.06477(9) 0.0266(3) Uani 1 1 d . . . . .
O5 O 0.23142(9) 0.81388(14) 1.18491(9) 0.0228(3) Uani 1 1 d . . . . .
C1 C 0.43444(12) 0.6313(2) 1.25693(12) 0.0183(4) Uani 1 1 d . . . . .
C2 C 0.55333(13) 0.56550(19) 1.19608(12) 0.0169(4) Uani 1 1 d . . . . .
C3 C 0.40524(13) 0.4155(2) 1.16971(12) 0.0184(4) Uani 1 1 d . . . . .
C4 C 0.21639(12) 0.54147(19) 1.06149(11) 0.0156(4) Uani 1 1 d . . . . .
C5 C 0.25051(12) 0.76432(19) 1.13625(11) 0.0146(4) Uani 1 1 d . . . . .
C6 C 0.46073(12) 0.85091(19) 1.05207(12) 0.0174(4) Uani 1 1 d . . . . .
H6A H 0.417305 0.906677 1.006079 0.021 Uiso 1 1 calc R U . . .
H6B H 0.513900 0.907157 1.083802 0.021 Uiso 1 1 calc R U . . .
C7 C 0.48864(12) 0.7360(2) 1.01296(12) 0.0170(4) Uani 1 1 d . . . . .
H7A H 0.534941 0.682963 1.058482 0.020 Uiso 1 1 calc R U . . .
H7B H 0.515944 0.772930 0.977446 0.020 Uiso 1 1 calc R U . . .
C8 C 0.41299(12) 0.6436(2) 0.95975(12) 0.0171(4) Uani 1 1 d . . . . .
H8A H 0.435642 0.579035 0.930984 0.020 Uiso 1 1 calc R U . . .
H8B H 0.365875 0.697666 0.915657 0.020 Uiso 1 1 calc R U . . .
C9 C 0.23586(12) 0.93252(18) 0.91952(12) 0.0129(4) Uani 1 1 d . . . . .
C10 C 0.24842(12) 0.94442(19) 0.84662(12) 0.0164(4) Uani 1 1 d . . . . .
H10A H 0.237019 0.870027 0.809762 0.020 Uiso 1 1 calc R U . . .
C11 C 0.27764(13) 1.0650(2) 0.82762(13) 0.0224(5) Uani 1 1 d . . . . .
H11A H 0.285821 1.072579 0.777679 0.027 Uiso 1 1 calc R U . . .
C12 C 0.29469(13) 1.1729(2) 0.88065(13) 0.0219(5) Uani 1 1 d . . . . .
H12A H 0.313151 1.255620 0.866611 0.026 Uiso 1 1 calc R U . . .
C13 C 0.28498(13) 1.1614(2) 0.95481(13) 0.0215(4) Uani 1 1 d . . . . .
H13A H 0.298446 1.235342 0.992284 0.026 Uiso 1 1 calc R U . . .
C14 C 0.25569(12) 1.04217(19) 0.97395(12) 0.0161(4) Uani 1 1 d . . . . .
H14A H 0.248979 1.034683 1.024641 0.019 Uiso 1 1 calc R U . . .
C15 C 0.08409(12) 0.84256(18) 0.93830(11) 0.0116(4) Uani 1 1 d . . . . .
C16 C 0.03693(12) 0.93821(18) 0.87770(11) 0.0135(4) Uani 1 1 d . . . . .
H16A H 0.064127 0.979722 0.846175 0.016 Uiso 1 1 calc R U . . .
C17 C -0.04912(12) 0.9734(2) 0.86296(12) 0.0172(4) Uani 1 1 d . . . . .
H17A H -0.080339 1.040212 0.822450 0.021 Uiso 1 1 calc R U . . .
C18 C -0.08964(12) 0.9105(2) 0.90769(12) 0.0183(4) Uani 1 1 d . . . . .
H18A H -0.149403 0.932165 0.896479 0.022 Uiso 1 1 calc R U . . .
C19 C -0.04328(12) 0.81672(19) 0.96822(12) 0.0163(4) Uani 1 1 d . . . . .
H19A H -0.070985 0.774974 0.999216 0.020 Uiso 1 1 calc R U . . .
C20 C 0.04364(12) 0.78267(18) 0.98436(11) 0.0141(4) Uani 1 1 d . . . . .
H20A H 0.075472 0.718670 1.026710 0.017 Uiso 1 1 calc R U . . .
C21 C 0.15378(12) 0.68111(18) 0.84900(11) 0.0124(4) Uani 1 1 d . . . . .
H21A H 0.119664 0.739747 0.800216 0.015 Uiso 1 1 calc R U . . .
H21B H 0.206813 0.648064 0.842876 0.015 Uiso 1 1 calc R U . . .
C22 C 0.09638(12) 0.56347(18) 0.84701(11) 0.0132(4) Uani 1 1 d . . . . .
C23 C 0.12953(13) 0.43347(19) 0.85859(12) 0.0174(4) Uani 1 1 d . . . . .
H23A H 0.190074 0.417530 0.870059 0.021 Uiso 1 1 calc R U . . .
C24 C 0.07384(14) 0.3276(2) 0.85332(12) 0.0228(5) Uani 1 1 d . . . . .
H24A H 0.097627 0.239593 0.859966 0.027 Uiso 1 1 calc R U . . .
N1 N -0.01155(11) 0.34133(17) 0.83944(10) 0.0243(4) Uani 1 1 d . . . . .
C25 C -0.04227(13) 0.4668(2) 0.82962(12) 0.0213(4) Uani 1 1 d . . . . .
H25A H -0.102210 0.479956 0.821108 0.026 Uiso 1 1 calc R U . . .
C26 C 0.00703(12) 0.5786(2) 0.83097(11) 0.0171(4) Uani 1 1 d . . . . .
H26A H -0.019576 0.664970 0.821091 0.021 Uiso 1 1 calc R U . . .

loop_
_atom_site_aniso_label
_atom_site_aniso_U_11
_atom_site_aniso_U_22
_atom_site_aniso_U_33
_atom_site_aniso_U_23
_atom_site_aniso_U_13
_atom_site_aniso_U_12
Fe1 0.01318(14) 0.01229(14) 0.00960(14) 0.00056(10) 0.00371(11) 0.00163(10)
Fe2 0.01105(13) 0.00960(14) 0.00985(13) 0.00007(10) 0.00454(11) 0.00012(10)
P1 0.0115(2) 0.0090(2) 0.0102(2) 0.00012(18) 0.00444(19) -0.00017(18)
S1 0.0131(2) 0.0117(2) 0.0136(2) -0.00178(18) 0.00507(19) -0.00112(18)
S2 0.0139(2) 0.0124(2) 0.0108(2) -0.00126(18) 0.00501(18) 0.00054(18)
O1 0.0357(9) 0.0409(10) 0.0172(8) -0.0052(7) 0.0142(7) 0.0001(7)
O2 0.0161(8) 0.0335(9) 0.0251(8) 0.0000(7) 0.0063(6) 0.0058(6)
O3 0.0344(9) 0.0179(8) 0.0326(9) 0.0087(7) 0.0059(7) -0.0023(7)
O4 0.0299(8) 0.0206(8) 0.0321(9) 0.0009(7) 0.0160(7) -0.0088(7)
O5 0.0237(8) 0.0290(8) 0.0194(7) -0.0053(6) 0.0127(6) 0.0024(6)
C1 0.0158(10) 0.0177(10) 0.0193(11) 0.0029(8) 0.0056(8) 0.0001(8)
C2 0.0234(11) 0.0162(10) 0.0119(9) -0.0009(8) 0.0084(9) 0.0017(8)
C3 0.0174(10) 0.0209(12) 0.0126(10) 0.0035(8) 0.0024(8) 0.0051(8)
C4 0.0166(10) 0.0167(10) 0.0130(9) 0.0019(8) 0.0058(8) 0.0041(8)
C5 0.0127(9) 0.0150(10) 0.0135(9) 0.0034(8) 0.0032(8) 0.0000(8)
C6 0.0138(9) 0.0186(10) 0.0202(10) 0.0038(8) 0.0076(8) -0.0029(8)
C7 0.0135(9) 0.0235(11) 0.0156(10) 0.0039(8) 0.0078(8) 0.0006(8)
C8 0.0181(10) 0.0217(11) 0.0139(9) 0.0013(8) 0.0093(8) 0.0013(8)
C9 0.0089(9) 0.0108(9) 0.0169(10) 0.0030(8) 0.0036(8) 0.0016(7)
C10 0.0143(9) 0.0174(10) 0.0179(10) 0.0022(8) 0.0073(8) 0.0002(8)
C11 0.0158(10) 0.0277(12) 0.0257(11) 0.0086(9) 0.0109(9) -0.0006(9)
C12 0.0134(10) 0.0155(10) 0.0339(12) 0.0088(9) 0.0074(9) -0.0028(8)
C13 0.0156(10) 0.0131(10) 0.0301(12) -0.0006(9) 0.0046(9) -0.0004(8)
C14 0.0145(9) 0.0148(10) 0.0183(10) -0.0009(8) 0.0063(8) 0.0007(8)
C15 0.0130(9) 0.0098(9) 0.0115(9) -0.0041(7) 0.0048(8) -0.0017(7)
C16 0.0162(9) 0.0126(10) 0.0130(9) -0.0007(8) 0.0076(8) -0.0003(8)
C17 0.0186(10) 0.0171(10) 0.0135(9) 0.0008(8) 0.0048(8) 0.0054(8)
C18 0.0131(9) 0.0237(11) 0.0192(10) -0.0041(8) 0.0082(8) 0.0018(8)
C19 0.0161(10) 0.0184(10) 0.0157(10) -0.0022(8) 0.0081(8) -0.0037(8)
C20 0.0159(9) 0.0130(9) 0.0121(9) -0.0009(8) 0.0048(8) -0.0015(8)
C21 0.0147(9) 0.0100(9) 0.0121(9) -0.0008(7) 0.0055(8) 0.0008(7)
C22 0.0159(9) 0.0158(10) 0.0057(8) -0.0019(7) 0.0026(8) -0.0016(8)
C23 0.0181(10) 0.0161(10) 0.0125(9) -0.0003(8) 0.0013(8) 0.0011(8)
C24 0.0297(12) 0.0135(10) 0.0168(10) 0.0002(8) 0.0023(9) -0.0018(9)
N1 0.0271(10) 0.0238(10) 0.0162(9) -0.0001(7) 0.0040(8) -0.0106(8)
C25 0.0178(10) 0.0289(12) 0.0147(10) -0.0050(9) 0.0047(8) -0.0075(9)
C26 0.0185(10) 0.0181(11) 0.0117(9) -0.0035(8) 0.0037(8) -0.0010(8)

loop_
_atom_type_symbol
_atom_type_description
_atom_type_scat_dispersion_real
_atom_type_scat_dispersion_imag
_atom_type_scat_source
C C 0.0033 0.0016 'International Tables Vol C Tables 4.2.6.8 and 6.1.1.4'
H H 0.0000 0.0000 'International Tables Vol C Tables 4.2.6.8 and 6.1.1.4'
N N 0.0061 0.0033 'International Tables Vol C Tables 4.2.6.8 and 6.1.1.4'
O O 0.0106 0.0060 'International Tables Vol C Tables 4.2.6.8 and 6.1.1.4'
P P 0.1023 0.0942 'International Tables Vol C Tables 4.2.6.8 and 6.1.1.4'
S S 0.1246 0.1234 'International Tables Vol C Tables 4.2.6.8 and 6.1.1.4'
Fe Fe 0.3463 0.8444 'International Tables Vol C Tables 4.2.6.8 and 6.1.1.4'

loop_
_geom_angle_atom_site_label_1
_geom_angle_atom_site_label_2
_geom_angle_atom_site_label_3
_geom_angle
_geom_angle_site_symmetry_1
_geom_angle_site_symmetry_3
C1 Fe1 C3 91.83(9) . .
C1 Fe1 C2 97.74(8) . .
C3 Fe1 C2 99.17(9) . .
C1 Fe1 S1 87.14(6) . .
C3 Fe1 S1 157.38(6) . .
C2 Fe1 S1 103.37(6) . .
C1 Fe1 S2 151.87(6) . .
C3 Fe1 S2 86.06(6) . .
C2 Fe1 S2 110.30(6) . .
S1 Fe1 S2 84.320(18) . .
C1 Fe1 Fe2 97.11(6) . .
C3 Fe1 Fe2 101.37(6) . .
C2 Fe1 Fe2 154.16(6) . .
S1 Fe1 Fe2 56.455(14) . .
S2 Fe1 Fe2 56.126(14) . .
C4 Fe2 C5 90.49(8) . .
C4 Fe2 P1 98.68(6) . .
C5 Fe2 P1 98.57(6) . .
C4 Fe2 S2 89.16(6) . .
C5 Fe2 S2 160.61(6) . .
P1 Fe2 S2 100.65(2) . .
C4 Fe2 S1 153.76(6) . .
C5 Fe2 S1 86.85(6) . .
P1 Fe2 S1 107.54(2) . .
S2 Fe2 S1 84.938(19) . .
C4 Fe2 Fe1 99.03(6) . .
C5 Fe2 Fe1 104.01(6) . .
P1 Fe2 Fe1 151.041(18) . .
S2 Fe2 Fe1 56.976(15) . .
S1 Fe2 Fe1 56.632(15) . .
C9 P1 C15 101.26(8) . .
C9 P1 C21 102.20(8) . .
C15 P1 C21 100.11(8) . .
C9 P1 Fe2 115.34(6) . .
C15 P1 Fe2 118.72(6) . .
C21 P1 Fe2 116.49(6) . .
C6 S1 Fe2 116.00(7) . .
C6 S1 Fe1 111.00(6) . .
Fe2 S1 Fe1 66.914(15) . .
C8 S2 Fe2 112.74(7) . .
C8 S2 Fe1 112.18(6) . .
Fe2 S2 Fe1 66.898(16) . .
O1 C1 Fe1 179.17(18) . .
O2 C2 Fe1 177.25(17) . .
O3 C3 Fe1 177.45(18) . .
O4 C4 Fe2 175.19(17) . .
O5 C5 Fe2 176.75(17) . .
C7 C6 S1 116.27(13) . .
C7 C6 H6A 108.2 . .
S1 C6 H6A 108.2 . .
C7 C6 H6B 108.2 . .
S1 C6 H6B 108.2 . .
H6A C6 H6B 107.4 . .
C6 C7 C8 114.11(16) . .
C6 C7 H7A 108.7 . .
C8 C7 H7A 108.7 . .
C6 C7 H7B 108.7 . .
C8 C7 H7B 108.7 . .
H7A C7 H7B 107.6 . .
C7 C8 S2 115.42(13) . .
C7 C8 H8A 108.4 . .
S2 C8 H8A 108.4 . .
C7 C8 H8B 108.4 . .
S2 C8 H8B 108.4 . .
H8A C8 H8B 107.5 . .
C10 C9 C14 118.74(17) . .
C10 C9 P1 123.57(14) . .
C14 C9 P1 117.66(14) . .
C11 C10 C9 120.21(19) . .
C11 C10 H10A 119.9 . .
C9 C10 H10A 119.9 . .
C12 C11 C10 120.37(19) . .
C12 C11 H11A 119.8 . .
C10 C11 H11A 119.8 . .
C11 C12 C13 120.08(18) . .
C11 C12 H12A 120.0 . .
C13 C12 H12A 120.0 . .
C14 C13 C12 119.85(19) . .
C14 C13 H13A 120.1 . .
C12 C13 H13A 120.1 . .
C13 C14 C9 120.70(18) . .
C13 C14 H14A 119.6 . .
C9 C14 H14A 119.6 . .
C16 C15 C20 119.17(17) . .
C16 C15 P1 119.74(14) . .
C20 C15 P1 120.63(14) . .
C17 C16 C15 120.66(17) . .
C17 C16 H16A 119.7 . .
C15 C16 H16A 119.7 . .
C16 C17 C18 119.67(18) . .
C16 C17 H17A 120.2 . .
C18 C17 H17A 120.2 . .
C19 C18 C17 120.06(17) . .
C19 C18 H18A 120.0 . .
C17 C18 H18A 120.0 . .
C18 C19 C20 120.55(18) . .
C18 C19 H19A 119.7 . .
C20 C19 H19A 119.7 . .
C19 C20 C15 119.86(17) . .
C19 C20 H20A 120.1 . .
C15 C20 H20A 120.1 . .
C22 C21 P1 113.60(12) . .
C22 C21 H21A 108.8 . .
P1 C21 H21A 108.8 . .
C22 C21 H21B 108.8 . .
P1 C21 H21B 108.8 . .
H21A C21 H21B 107.7 . .
C23 C22 C26 116.77(17) . .
C23 C22 C21 121.25(17) . .
C26 C22 C21 121.95(17) . .
C24 C23 C22 119.55(18) . .
C24 C23 H23A 120.2 . .
C22 C23 H23A 120.2 . .
N1 C24 C23 124.11(19) . .
N1 C24 H24A 117.9 . .
C23 C24 H24A 117.9 . .
C25 N1 C24 115.79(17) . .
N1 C25 C26 124.48(19) . .
N1 C25 H25A 117.8 . .
C26 C25 H25A 117.8 . .
C25 C26 C22 119.25(18) . .
C25 C26 H26A 120.4 . .
C22 C26 H26A 120.4 . .

loop_
_geom_bond_atom_site_label_1
_geom_bond_atom_site_label_2
_geom_bond_distance
_geom_bond_site_symmetry_2
Fe1 C1 1.782(2) .
Fe1 C3 1.792(2) .
Fe1 C2 1.811(2) .
Fe1 S1 2.2750(5) .
Fe1 S2 2.2843(5) .
Fe1 Fe2 2.5059(4) .
Fe2 C4 1.774(2) .
Fe2 C5 1.7765(19) .
Fe2 P1 2.2215(5) .
Fe2 S2 2.2620(5) .
Fe2 S1 2.2704(5) .
P1 C9 1.8291(18) .
P1 C15 1.8306(18) .
P1 C21 1.8579(18) .
S1 C6 1.8310(19) .
S2 C8 1.8311(19) .
O1 C1 1.142(2) .
O2 C2 1.142(2) .
O3 C3 1.142(2) .
O4 C4 1.148(2) .
O5 C5 1.147(2) .
C6 C7 1.511(3) .
C6 H6A 0.9900 .
C6 H6B 0.9900 .
C7 C8 1.512(3) .
C7 H7A 0.9900 .
C7 H7B 0.9900 .
C8 H8A 0.9900 .
C8 H8B 0.9900 .
C9 C10 1.393(3) .
C9 C14 1.397(3) .
C10 C11 1.392(3) .
C10 H10A 0.9500 .
C11 C12 1.373(3) .
C11 H11A 0.9500 .
C12 C13 1.389(3) .
C12 H12A 0.9500 .
C13 C14 1.382(3) .
C13 H13A 0.9500 .
C14 H14A 0.9500 .
C15 C16 1.393(3) .
C15 C20 1.393(3) .
C16 C17 1.383(3) .
C16 H16A 0.9500 .
C17 C18 1.389(3) .
C17 H17A 0.9500 .
C18 C19 1.376(3) .
C18 H18A 0.9500 .
C19 C20 1.388(3) .
C19 H19A 0.9500 .
C20 H20A 0.9500 .
C21 C22 1.504(2) .
C21 H21A 0.9900 .
C21 H21B 0.9900 .
C22 C23 1.390(3) .
C22 C26 1.394(3) .
C23 C24 1.381(3) .
C23 H23A 0.9500 .
C24 N1 1.338(3) .
C24 H24A 0.9500 .
N1 C25 1.336(3) .
C25 C26 1.379(3) .
C25 H25A 0.9500 .
C26 H26A 0.9500 .

loop_
_geom_hbond_atom_site_label_D
_geom_hbond_atom_site_label_H
_geom_hbond_atom_site_label_A
_geom_hbond_distance_DH
_geom_hbond_distance_HA
_geom_hbond_distance_DA
_geom_hbond_angle_DHA
_geom_hbond_site_symmetry_A
_geom_hbond_publ_flag
C21 H21A N1 0.99 2.54 3.516(2) 166.7 2_556 yes
C7 H7B O1 0.99 2.60 3.292(2) 126.9 4_575 yes
C21 H21A N1 0.99 2.54 3.516(2) 166.7 2_556 yes
C7 H7B O1 0.99 2.60 3.292(2) 126.9 4_575 yes
C21 H21A N1 0.99 2.54 3.516(2) 166.7 2_556 yes
C7 H7B O1 0.99 2.60 3.292(2) 126.9 4_575 yes
C21 H21A N1 0.99 2.54 3.516(2) 166.7 2_556 yes
C7 H7B O1 0.99 2.60 3.292(2) 126.9 4_575 yes
C7 H7B O1 0.99 2.60 3.292(2) 126.9 4_575 yes
C21 H21A N1 0.99 2.54 3.516(2) 166.7 2_556 yes
C7 H7B O1 0.99 2.60 3.292(2) 126.9 4_575 yes
C21 H21A N1 0.99 2.54 3.516(2) 166.7 2_556 yes

loop_
_geom_torsion_atom_site_label_1
_geom_torsion_atom_site_label_2
_geom_torsion_atom_site_label_3
_geom_torsion_atom_site_label_4
_geom_torsion
_geom_torsion_site_symmetry_1
_geom_torsion_site_symmetry_2
_geom_torsion_site_symmetry_3
_geom_torsion_site_symmetry_4
Fe2 S1 C6 C7 -60.01(15) . . . .
Fe1 S1 C6 C7 13.73(16) . . . .
S1 C6 C7 C8 60.0(2) . . . .
C6 C7 C8 S2 -65.4(2) . . . .
Fe2 S2 C8 C7 69.24(15) . . . .
Fe1 S2 C8 C7 -3.98(16) . . . .
C15 P1 C9 C10 -112.88(16) . . . .
C21 P1 C9 C10 -9.81(17) . . . .
Fe2 P1 C9 C10 117.60(15) . . . .
C15 P1 C9 C14 65.45(16) . . . .
C21 P1 C9 C14 168.53(14) . . . .
Fe2 P1 C9 C14 -64.07(15) . . . .
C14 C9 C10 C11 -1.9(3) . . . .
P1 C9 C10 C11 176.40(14) . . . .
C9 C10 C11 C12 0.3(3) . . . .
C10 C11 C12 C13 1.6(3) . . . .
C11 C12 C13 C14 -1.8(3) . . . .
C12 C13 C14 C9 0.2(3) . . . .
C10 C9 C14 C13 1.7(3) . . . .
P1 C9 C14 C13 -176.72(14) . . . .
C9 P1 C15 C16 33.87(16) . . . .
C21 P1 C15 C16 -70.87(16) . . . .
Fe2 P1 C15 C16 161.21(12) . . . .
C9 P1 C15 C20 -154.01(15) . . . .
C21 P1 C15 C20 101.25(15) . . . .
Fe2 P1 C15 C20 -26.66(17) . . . .
C20 C15 C16 C17 -0.2(3) . . . .
P1 C15 C16 C17 172.02(14) . . . .
C15 C16 C17 C18 -1.5(3) . . . .
C16 C17 C18 C19 2.1(3) . . . .
C17 C18 C19 C20 -0.9(3) . . . .
C18 C19 C20 C15 -0.8(3) . . . .
C16 C15 C20 C19 1.3(3) . . . .
P1 C15 C20 C19 -170.83(14) . . . .
C9 P1 C21 C22 -167.61(13) . . . .
C15 P1 C21 C22 -63.64(14) . . . .
Fe2 P1 C21 C22 65.73(14) . . . .
P1 C21 C22 C23 -105.42(18) . . . .
P1 C21 C22 C26 76.6(2) . . . .
C26 C22 C23 C24 0.4(3) . . . .
C21 C22 C23 C24 -177.68(17) . . . .
C22 C23 C24 N1 -1.7(3) . . . .
C23 C24 N1 C25 0.7(3) . . . .
C24 N1 C25 C26 1.6(3) . . . .
N1 C25 C26 C22 -2.8(3) . . . .
C23 C22 C26 C25 1.7(3) . . . .
C21 C22 C26 C25 179.72(17) . . . .
